data_1506098
loop_
_publ_author_name
'Smith, 3rd, Amos B'
'Simov, Vladimir'

_publ_section_title
;
 Total synthesis of the marine natural product (-)-clavosolide A. A
 showcase for the Petasis-Ferrier union/rearrangement tactic.
;
_journal_issue 15
_journal_name_full 'Organic letters'
_journal_page_first 3315
_journal_page_last 3318
_journal_paper_doi 10.1021/ol0611752
_journal_volume 8
_journal_year 2006
_chemical_formula_sum 'C44 H72 O16'
_chemical_formula_weight 857.02
_space_group_IT_number 1
_symmetry_cell_setting triclinic
_symmetry_Int_Tables_number 1
_symmetry_space_group_name_Hall 'P 1'
_symmetry_space_group_name_H-M 'P 1'
_atom_sites_solution_hydrogens geom
_atom_sites_solution_primary direct
_audit_creation_method SHELXL-97
_cell_angle_alpha 81.632(10)
_cell_angle_beta 73.880(9)
_cell_angle_gamma 67.096(7)
_cell_formula_units_Z 1
_cell_length_a 8.9947(8)
_cell_length_b 10.8105(12)
_cell_length_c 13.9124(15)
_cell_measurement_temperature 143(1)
_cell_volume 1196.1(2)
_computing_data_collection 'CrystalClear (Rigaku, 1999)'
_computing_data_reduction 'CrystalClear (Rigaku, 1999)'
_computing_structure_refinement 'SHELXL-97 (Sheldrick, 1997)'
_computing_structure_solution 'SIR97 (Altomare, 1999)'
_diffrn_ambient_temperature 143(1)
_diffrn_measured_fraction_theta_full 0.981
_diffrn_measured_fraction_theta_max 0.981
_diffrn_measurement_device 'CCD Area Detector'
_diffrn_measurement_device_type 'Rigaku Mercury'
_diffrn_measurement_method 'phi and omega rotations'
_diffrn_radiation_monochromator graphite
_diffrn_radiation_source 'rotating anode'
_diffrn_radiation_type MoK\a
_diffrn_radiation_wavelength 0.71069
_diffrn_reflns_av_R_equivalents 0.0245
_diffrn_reflns_av_sigmaI/netI 0.0943
_diffrn_reflns_limit_h_max 9
_diffrn_reflns_limit_h_min -10
_diffrn_reflns_limit_k_max 12
_diffrn_reflns_limit_k_min -12
_diffrn_reflns_limit_l_max 16
_diffrn_reflns_limit_l_min -16
_diffrn_reflns_number 8166
_diffrn_reflns_theta_full 24.94
_diffrn_reflns_theta_max 24.94
_diffrn_reflns_theta_min 2.53
_exptl_absorpt_coefficient_mu 0.090
_exptl_absorpt_correction_T_max 1.0000
_exptl_absorpt_correction_T_min 0.7946
_exptl_absorpt_correction_type multi-scan
_exptl_crystal_density_diffrn 1.190
_exptl_crystal_density_method 'not measured'
_exptl_crystal_F_000 464
_exptl_crystal_size_max 0.32
_exptl_crystal_size_mid 0.30
_exptl_crystal_size_min 0.03
_refine_diff_density_max 0.295
_refine_diff_density_min -0.225
_refine_diff_density_rms 0.037
_refine_ls_abs_structure_details 'Flack H D (1983), Acta Cryst. A39, 876-881'
_refine_ls_abs_structure_Flack 0.7(8)
_refine_ls_extinction_method none
_refine_ls_goodness_of_fit_ref 0.838
_refine_ls_hydrogen_treatment constr
_refine_ls_matrix_type full
_refine_ls_number_parameters 552
_refine_ls_number_reflns 6238
_refine_ls_number_restraints 3
_refine_ls_restrained_S_all 0.838
_refine_ls_R_factor_all 0.0601
_refine_ls_R_factor_gt 0.0385
_refine_ls_shift/su_max 0.046
_refine_ls_shift/su_mean 0.001
_refine_ls_structure_factor_coef Fsqd
_refine_ls_weighting_details 'calc w=1/[\s^2^(Fo^2^)+(0.0308P)^2^+0.0000P] where P=(Fo^2^+2Fc^2^)/3'
_refine_ls_weighting_scheme calc
_refine_ls_wR_factor_gt 0.0751
_refine_ls_wR_factor_ref 0.0858
_reflns_number_gt 3627
_reflns_number_total 6238
_reflns_threshold_expression >2sigma(I)
_cod_data_source_file ol0611752si20060512_035223.cif
_cod_data_source_block shelxl
_cod_depositor_comments
;
The following automatic conversions were performed:
'_atom_site_symetry_multiplicity' tag replaced with
'_atom_site_symmetry_multiplicity'.

Automatic conversion script
Id: cif_correct_tags 1440 2010-10-19 06:21:57Z saulius 
;
_cod_original_sg_symbol_H-M 'P 1       '
_cod_database_code 1506098

loop_
_symmetry_equiv_pos_as_xyz
'x, y, z'

loop_
_atom_site_label
_atom_site_type_symbol
_atom_site_fract_x
_atom_site_fract_y
_atom_site_fract_z
_atom_site_U_iso_or_equiv
_atom_site_adp_type
_atom_site_occupancy
_atom_site_symmetry_multiplicity
_atom_site_calc_flag
_atom_site_refinement_flags
O1 O 0.0203(3) 1.2617(2) 0.38065(16) 0.0422(7) Uani 1 1 d .
O2 O 0.0058(3) 1.6048(3) 0.3121(2) 0.0540(8) Uani 1 1 d .
O3 O 0.1098(4) 1.4771(3) 0.1191(2) 0.0768(10) Uani 1 1 d .
O4 O 0.3143(3) 1.2012(3) 0.1388(2) 0.0653(9) Uani 1 1 d .
O5 O 0.1618(3) 1.0666(2) 0.30197(17) 0.0440(7) Uani 1 1 d .
O6 O 0.4943(3) 0.3598(2) 0.33615(16) 0.0351(6) Uani 1 1 d .
O7 O 0.6311(4) 0.4994(3) 0.2932(2) 0.0756(10) Uani 1 1 d .
O8 O 0.3919(3) 0.6390(2) 0.68765(16) 0.0337(6) Uani 1 1 d .
O9 O 0.6405(3) 0.5385(2) 0.58307(19) 0.0536(8) Uani 1 1 d .
O10 O 0.3106(3) 0.7425(2) 0.49961(16) 0.0360(6) Uani 1 1 d .
O11 O 0.5581(3) 0.2614(2) 0.53042(16) 0.0368(6) Uani 1 1 d .
O12 O 0.7094(3) -0.0728(2) 0.71908(16) 0.0360(6) Uani 1 1 d .
O13 O 0.8280(3) -0.2592(2) 0.62637(17) 0.0431(7) Uani 1 1 d .
O14 O 0.8686(3) -0.2197(3) 0.87179(18) 0.0568(8) Uani 1 1 d .
O15 O 0.9282(4) -0.4992(3) 0.8733(2) 0.0821(11) Uani 1 1 d .
O16 O 1.1017(4) -0.6003(3) 0.6721(3) 0.0806(10) Uani 1 1 d .
C1 C 0.0136(5) 1.3929(4) 0.3929(3) 0.0468(11) Uani 1 1 d .
H1A H 0.1139 1.3856 0.4105 0.062 Uiso 1 1 calc R
H1B H -0.0807 1.4351 0.4471 0.062 Uiso 1 1 calc R
C2 C -0.0023(5) 1.4793(4) 0.2978(3) 0.0443(10) Uani 1 1 d .
H2 H -0.1083 1.4944 0.2828 0.059 Uiso 1 1 calc R
C3 C 0.1403(5) 1.4131(4) 0.2120(3) 0.0411(10) Uani 1 1 d .
H3 H 0.2435 1.4161 0.2204 0.055 Uiso 1 1 calc R
C4 C 0.1596(5) 1.2677(4) 0.2061(2) 0.0396(10) Uani 1 1 d .
H4 H 0.0678 1.2648 0.1827 0.053 Uiso 1 1 calc R
C5 C 0.1652(5) 1.1934(4) 0.3072(3) 0.0400(10) Uani 1 1 d .
H5 H 0.2654 1.1852 0.3267 0.053 Uiso 1 1 calc R
C6 C -0.1536(6) 1.7094(4) 0.3395(4) 0.0838(17) Uani 1 1 d .
H6A H -0.2079 1.7290 0.2856 0.126 Uiso 1 1 calc R
H6B H -0.1401 1.7886 0.3528 0.126 Uiso 1 1 calc R
H6C H -0.2199 1.6809 0.3984 0.126 Uiso 1 1 calc R
C7 C 0.1782(9) 1.5740(6) 0.0791(4) 0.130(3) Uani 1 1 d .
H7A H 0.1260 1.6499 0.1211 0.195 Uiso 1 1 calc R
H7B H 0.1605 1.6023 0.0131 0.195 Uiso 1 1 calc R
H7C H 0.2955 1.5370 0.0753 0.195 Uiso 1 1 calc R
C8 C 0.3104(5) 1.1372(4) 0.0606(3) 0.0661(13) Uani 1 1 d .
H8A H 0.2672 1.0675 0.0872 0.099 Uiso 1 1 calc R
H8B H 0.4211 1.0985 0.0195 0.099 Uiso 1 1 calc R
H8C H 0.2404 1.2012 0.0211 0.099 Uiso 1 1 calc R
C9 C 0.2701(5) 0.9593(4) 0.3536(3) 0.0421(10) Uani 1 1 d .
H9 H 0.3849 0.9534 0.3239 0.056 Uiso 1 1 calc R
C10 C 0.2559(5) 0.8295(3) 0.3363(2) 0.0384(10) Uani 1 1 d .
H10 H 0.1394 0.8380 0.3617 0.051 Uiso 1 1 calc R
C11 C 0.3605(5) 0.7150(3) 0.3946(2) 0.0362(9) Uani 1 1 d .
H11 H 0.4769 0.7069 0.3691 0.048 Uiso 1 1 calc R
C12 C 0.3508(4) 0.5784(3) 0.3890(2) 0.0361(9) Uani 1 1 d .
H12A H 0.3186 0.5435 0.4566 0.048 Uiso 1 1 calc R
H12B H 0.2643 0.5908 0.3556 0.048 Uiso 1 1 calc R
C13 C 0.5077(5) 0.4777(4) 0.3358(3) 0.0405(10) Uani 1 1 d .
C14 C 0.6478(4) 0.2427(3) 0.3058(2) 0.0348(9) Uani 1 1 d .
H14 H 0.7439 0.2657 0.3036 0.046 Uiso 1 1 calc R
C15 C 0.6401(5) 0.1316(3) 0.3849(2) 0.0387(10) Uani 1 1 d .
H15A H 0.7158 0.0462 0.3563 0.051 Uiso 1 1 calc R
H15B H 0.5286 0.1302 0.4024 0.051 Uiso 1 1 calc R
C16 C 0.6838(4) 0.1443(3) 0.4801(2) 0.0342(9) Uani 1 1 d .
H16 H 0.7920 0.1542 0.4629 0.046 Uiso 1 1 calc R
C17 C 0.6914(5) 0.0190(4) 0.5499(2) 0.0396(10) Uani 1 1 d .
H17A H 0.5869 0.0055 0.5635 0.053 Uiso 1 1 calc R
H17B H 0.7793 -0.0596 0.5174 0.053 Uiso 1 1 calc R
C18 C 0.7243(5) 0.0352(3) 0.6473(2) 0.0355(9) Uani 1 1 d .
H18 H 0.8374 0.0347 0.6339 0.047 Uiso 1 1 calc R
C19 C 0.6024(4) 0.1657(3) 0.6955(2) 0.0347(9) Uani 1 1 d .
H19 H 0.4915 0.1605 0.7172 0.046 Uiso 1 1 calc R
C20 C 0.5968(4) 0.2818(3) 0.6188(2) 0.0363(9) Uani 1 1 d .
H20 H 0.7053 0.2913 0.6000 0.048 Uiso 1 1 calc R
C21 C 0.4626(4) 0.4147(3) 0.6584(3) 0.0385(10) Uani 1 1 d .
H21A H 0.3685 0.4337 0.6301 0.051 Uiso 1 1 calc R
H21B H 0.4251 0.4035 0.7304 0.051 Uiso 1 1 calc R
C22 C 0.5132(5) 0.5335(4) 0.6368(3) 0.0382(9) Uani 1 1 d .
C23 C 0.4202(4) 0.7635(3) 0.6831(2) 0.0361(9) Uani 1 1 d .
H23 H 0.5355 0.7499 0.6473 0.048 Uiso 1 1 calc R
C24 C 0.3024(4) 0.8717(3) 0.6274(2) 0.0356(9) Uani 1 1 d .
H24A H 0.1908 0.8727 0.6571 0.047 Uiso 1 1 calc R
H24B H 0.3028 0.9581 0.6385 0.047 Uiso 1 1 calc R
C25 C 0.3391(5) 0.8583(3) 0.5156(2) 0.0363(9) Uani 1 1 d .
H25 H 0.4561 0.8455 0.4857 0.048 Uiso 1 1 calc R
C26 C 0.2296(5) 0.9807(4) 0.4651(3) 0.0385(9) Uani 1 1 d .
H26A H 0.2485 1.0599 0.4749 0.051 Uiso 1 1 calc R
H26B H 0.1134 0.9948 0.4949 0.051 Uiso 1 1 calc R
C27 C 0.3094(6) 0.8016(4) 0.2240(3) 0.0669(14) Uani 1 1 d .
H27A H 0.4254 0.7873 0.1990 0.100 Uiso 1 1 calc R
H27B H 0.2453 0.8772 0.1883 0.100 Uiso 1 1 calc R
H27C H 0.2910 0.7229 0.2147 0.100 Uiso 1 1 calc R
C28 C 0.6579(5) 0.2073(4) 0.2033(2) 0.0424(10) Uani 1 1 d .
H28 H 0.5643 0.1875 0.1959 0.056 Uiso 1 1 calc R
C29 C 0.7461(5) 0.2684(5) 0.1119(3) 0.0599(12) Uani 1 1 d .
H29 H 0.7917 0.3312 0.1253 0.080 Uiso 1 1 calc R
C30 C 0.8289(5) 0.1237(5) 0.1436(3) 0.0640(13) Uani 1 1 d .
H30A H 0.9223 0.1015 0.1733 0.085 Uiso 1 1 calc R
H30B H 0.8365 0.0549 0.1029 0.085 Uiso 1 1 calc R
C31 C 0.6833(7) 0.2997(5) 0.0177(3) 0.0918(18) Uani 1 1 d .
H31A H 0.6376 0.2349 0.0124 0.138 Uiso 1 1 calc R
H31B H 0.7737 0.2960 -0.0395 0.138 Uiso 1 1 calc R
H31C H 0.5987 0.3881 0.0205 0.138 Uiso 1 1 calc R
C32 C 0.3900(5) 0.8025(4) 0.7881(2) 0.0385(9) Uani 1 1 d .
H32 H 0.4216 0.8783 0.7923 0.051 Uiso 1 1 calc R
C33 C 0.2409(5) 0.7980(4) 0.8666(3) 0.0482(11) Uani 1 1 d .
H33 H 0.1719 0.7595 0.8470 0.064 Uiso 1 1 calc R
C34 C 0.4115(5) 0.7013(4) 0.8739(3) 0.0488(11) Uani 1 1 d .
H34A H 0.4579 0.7156 0.9246 0.065 Uiso 1 1 calc R
H34B H 0.4416 0.6079 0.8606 0.065 Uiso 1 1 calc R
C35 C 0.1491(6) 0.9092(4) 0.9394(3) 0.0786(16) Uani 1 1 d .
H35A H 0.2268 0.9401 0.9538 0.118 Uiso 1 1 calc R
H35B H 0.0920 0.8760 1.0002 0.118 Uiso 1 1 calc R
H35C H 0.0698 0.9822 0.9106 0.118 Uiso 1 1 calc R
C36 C 0.6527(6) 0.1835(4) 0.7885(3) 0.0598(13) Uani 1 1 d .
H36A H 0.6617 0.1054 0.8328 0.090 Uiso 1 1 calc R
H36B H 0.5698 0.2614 0.8226 0.090 Uiso 1 1 calc R
H36C H 0.7580 0.1947 0.7679 0.090 Uiso 1 1 calc R
C37 C 0.8430(5) -0.1942(4) 0.7028(3) 0.0379(9) Uani 1 1 d .
H37 H 0.9479 -0.1787 0.6826 0.050 Uiso 1 1 calc R
C38 C 0.8358(5) -0.2806(4) 0.7996(3) 0.0419(10) Uani 1 1 d .
H38 H 0.7246 -0.2848 0.8242 0.056 Uiso 1 1 calc R
C39 C 0.9648(5) -0.4218(4) 0.7841(3) 0.0494(11) Uani 1 1 d .
H39 H 1.0756 -0.4193 0.7750 0.066 Uiso 1 1 calc R
C40 C 0.9607(5) -0.4811(4) 0.6951(3) 0.0514(11) Uani 1 1 d .
H40 H 0.8594 -0.5012 0.7093 0.068 Uiso 1 1 calc R
C41 C 0.9651(5) -0.3839(4) 0.6046(3) 0.0512(11) Uani 1 1 d .
H41A H 1.0688 -0.3685 0.5876 0.068 Uiso 1 1 calc R
H41B H 0.9590 -0.4222 0.5476 0.068 Uiso 1 1 calc R
C42 C 0.7444(6) -0.1900(5) 0.9624(3) 0.100(2) Uani 1 1 d .
H42A H 0.6402 -0.1312 0.9484 0.150 Uiso 1 1 calc R
H42B H 0.7748 -0.1467 1.0053 0.150 Uiso 1 1 calc R
H42C H 0.7337 -0.2717 0.9951 0.150 Uiso 1 1 calc R
C43 C 1.0586(7) -0.5862(6) 0.9105(4) 0.114(2) Uani 1 1 d .
H43A H 1.1172 -0.6629 0.8695 0.172 Uiso 1 1 calc R
H43B H 1.0176 -0.6150 0.9778 0.172 Uiso 1 1 calc R
H43C H 1.1328 -0.5419 0.9103 0.172 Uiso 1 1 calc R
C44 C 1.0802(6) -0.7145(4) 0.6569(4) 0.0833(17) Uani 1 1 d .
H44A H 1.0219 -0.7447 0.7187 0.125 Uiso 1 1 calc R
H44B H 1.1868 -0.7835 0.6338 0.125 Uiso 1 1 calc R
H44C H 1.0167 -0.6949 0.6077 0.125 Uiso 1 1 calc R

loop_
_atom_site_aniso_label
_atom_site_aniso_U_11
_atom_site_aniso_U_22
_atom_site_aniso_U_33
_atom_site_aniso_U_23
_atom_site_aniso_U_13
_atom_site_aniso_U_12
O1 0.0497(18) 0.0361(16) 0.0442(15) -0.0066(12) -0.0043(13) -0.0223(14)
O2 0.0435(18) 0.0309(17) 0.095(2) -0.0134(14) -0.0232(15) -0.0133(14)
O3 0.124(3) 0.071(2) 0.0654(19) 0.0262(16) -0.046(2) -0.062(2)
O4 0.0502(18) 0.087(2) 0.0634(17) -0.0435(16) 0.0056(14) -0.0291(17)
O5 0.0544(18) 0.0259(15) 0.0624(17) -0.0003(12) -0.0319(14) -0.0145(14)
O6 0.0307(15) 0.0246(15) 0.0495(15) -0.0125(11) -0.0069(11) -0.0078(12)
O7 0.0458(19) 0.0422(19) 0.132(3) -0.0254(17) 0.0062(19) -0.0205(16)
O8 0.0325(15) 0.0246(15) 0.0439(14) -0.0099(11) -0.0026(11) -0.0119(12)
O9 0.0434(18) 0.0451(18) 0.0697(18) -0.0233(13) 0.0085(14) -0.0213(14)
O10 0.0413(16) 0.0281(15) 0.0422(14) -0.0066(10) -0.0086(12) -0.0156(12)
O11 0.0335(15) 0.0297(15) 0.0441(14) -0.0109(11) -0.0056(12) -0.0078(12)
O12 0.0339(16) 0.0242(15) 0.0443(14) -0.0040(11) -0.0034(12) -0.0081(13)
O13 0.0456(18) 0.0339(17) 0.0494(15) -0.0117(12) -0.0119(13) -0.0107(14)
O14 0.0510(19) 0.068(2) 0.0515(17) -0.0134(14) -0.0168(14) -0.0146(16)
O15 0.055(2) 0.063(2) 0.105(3) 0.0431(19) -0.0261(19) -0.0100(18)
O16 0.0418(19) 0.038(2) 0.165(3) -0.0369(19) -0.028(2) -0.0044(16)
C1 0.047(3) 0.044(3) 0.051(2) -0.014(2) 0.000(2) -0.022(2)
C2 0.039(3) 0.028(2) 0.070(3) -0.0036(19) -0.020(2) -0.0121(19)
C3 0.044(3) 0.041(3) 0.045(2) 0.0008(18) -0.0146(19) -0.021(2)
C4 0.041(3) 0.038(2) 0.041(2) -0.0121(17) -0.0063(18) -0.014(2)
C5 0.044(3) 0.030(2) 0.051(2) -0.0082(18) -0.0117(19) -0.016(2)
C6 0.060(3) 0.042(3) 0.147(5) -0.031(3) -0.033(3) -0.001(3)
C7 0.229(8) 0.108(5) 0.103(4) 0.041(3) -0.044(5) -0.128(5)
C8 0.070(3) 0.068(3) 0.053(3) -0.025(2) -0.007(2) -0.015(3)
C9 0.045(3) 0.030(2) 0.055(2) -0.0040(18) -0.019(2) -0.013(2)
C10 0.050(3) 0.029(2) 0.042(2) -0.0021(16) -0.0177(19) -0.015(2)
C11 0.037(2) 0.028(2) 0.045(2) -0.0084(16) -0.0098(17) -0.0110(19)
C12 0.035(2) 0.023(2) 0.049(2) -0.0100(16) -0.0089(18) -0.0068(18)
C13 0.036(2) 0.039(3) 0.050(2) -0.0060(19) -0.0094(19) -0.017(2)
C14 0.031(2) 0.031(2) 0.040(2) -0.0102(16) -0.0056(17) -0.0074(18)
C15 0.043(2) 0.029(2) 0.043(2) -0.0087(17) -0.0106(18) -0.0100(19)
C16 0.030(2) 0.029(2) 0.040(2) -0.0115(16) -0.0054(17) -0.0063(18)
C17 0.042(3) 0.028(2) 0.046(2) -0.0058(17) -0.0065(18) -0.0115(19)
C18 0.035(2) 0.026(2) 0.042(2) -0.0036(16) -0.0049(17) -0.0090(18)
C19 0.037(2) 0.030(2) 0.037(2) -0.0078(16) -0.0062(17) -0.0122(18)
C20 0.035(2) 0.033(2) 0.039(2) -0.0110(17) -0.0051(17) -0.0098(19)
C21 0.041(2) 0.031(2) 0.046(2) -0.0092(17) -0.0044(18) -0.0180(19)
C22 0.037(3) 0.035(2) 0.040(2) -0.0099(17) -0.0092(19) -0.008(2)
C23 0.036(2) 0.034(2) 0.043(2) -0.0100(16) -0.0065(18) -0.0174(19)
C24 0.037(2) 0.033(2) 0.043(2) -0.0068(16) -0.0105(18) -0.0166(19)
C25 0.037(2) 0.029(2) 0.046(2) -0.0075(17) -0.0079(18) -0.0151(19)
C26 0.042(2) 0.030(2) 0.046(2) -0.0095(16) -0.0104(18) -0.0127(18)
C27 0.113(4) 0.041(3) 0.055(3) -0.007(2) -0.030(3) -0.029(3)
C28 0.042(3) 0.043(3) 0.040(2) -0.0169(17) -0.0072(18) -0.010(2)
C29 0.062(3) 0.079(4) 0.044(3) -0.012(2) -0.010(2) -0.031(3)
C30 0.046(3) 0.078(4) 0.062(3) -0.041(2) 0.001(2) -0.013(3)
C31 0.111(5) 0.146(5) 0.037(3) -0.004(3) -0.021(3) -0.065(4)
C32 0.047(3) 0.039(2) 0.039(2) -0.0078(16) -0.0111(18) -0.023(2)
C33 0.042(3) 0.056(3) 0.044(2) -0.018(2) 0.003(2) -0.020(2)
C34 0.055(3) 0.053(3) 0.042(2) -0.0038(19) -0.006(2) -0.028(2)
C35 0.092(4) 0.074(4) 0.047(3) -0.027(2) 0.011(2) -0.018(3)
C36 0.084(4) 0.047(3) 0.048(2) -0.012(2) -0.022(2) -0.016(3)
C37 0.032(2) 0.035(2) 0.050(2) -0.0062(18) -0.0084(18) -0.015(2)
C38 0.032(2) 0.040(3) 0.050(2) -0.0035(18) -0.0074(18) -0.0101(19)
C39 0.038(3) 0.040(3) 0.066(3) 0.002(2) -0.016(2) -0.009(2)
C40 0.031(3) 0.029(3) 0.096(3) -0.007(2) -0.017(2) -0.010(2)
C41 0.041(3) 0.044(3) 0.065(3) -0.022(2) -0.009(2) -0.007(2)
C42 0.092(4) 0.125(5) 0.071(3) -0.052(3) 0.015(3) -0.033(4)
C43 0.119(6) 0.138(6) 0.085(4) 0.024(4) -0.050(4) -0.038(5)
C44 0.094(4) 0.040(3) 0.116(4) -0.016(3) -0.035(3) -0.014(3)

loop_
_atom_type_symbol
_atom_type_description
_atom_type_scat_dispersion_real
_atom_type_scat_dispersion_imag
_atom_type_scat_source
C C 0.0033 0.0016 'International Tables Vol C Tables 4.2.6.8 and 6.1.1.4'
H H 0.0000 0.0000 'International Tables Vol C Tables 4.2.6.8 and 6.1.1.4'
O O 0.0106 0.0060 'International Tables Vol C Tables 4.2.6.8 and 6.1.1.4'

loop_
_geom_angle_atom_site_label_1
_geom_angle_atom_site_label_2
_geom_angle_atom_site_label_3
_geom_angle
C5 O1 C1 110.5(2)
C6 O2 C2 113.5(3)
C7 O3 C3 117.1(4)
C8 O4 C4 117.1(3)
C5 O5 C9 114.8(3)
C13 O6 C14 117.9(3)
C22 O8 C23 118.9(3)
C25 O10 C11 111.2(2)
C20 O11 C16 111.3(2)
C37 O12 C18 115.3(2)
C37 O13 C41 110.9(3)
C42 O14 C38 115.2(3)
C43 O15 C39 117.7(4)
C44 O16 C40 119.0(3)
O1 C1 C2 111.0(3)
O2 C2 C3 108.0(3)
O2 C2 C1 108.2(3)
C3 C2 C1 110.2(3)
O3 C3 C2 110.9(3)
O3 C3 C4 105.6(3)
C2 C3 C4 110.6(3)
O4 C4 C5 106.9(3)
O4 C4 C3 108.7(3)
C5 C4 C3 110.8(3)
O5 C5 O1 106.2(3)
O5 C5 C4 109.1(3)
O1 C5 C4 110.0(3)
O5 C9 C10 107.5(3)
O5 C9 C26 112.9(3)
C10 C9 C26 110.8(3)
C9 C10 C11 109.1(3)
C9 C10 C27 111.2(3)
C11 C10 C27 111.0(3)
O10 C11 C10 110.7(3)
O10 C11 C12 106.0(3)
C10 C11 C12 115.1(3)
C13 C12 C11 114.2(3)
O7 C13 O6 123.1(3)
O7 C13 C12 125.1(4)
O6 C13 C12 111.8(3)
O6 C14 C28 108.3(3)
O6 C14 C15 106.9(3)
C28 C14 C15 113.4(3)
C14 C15 C16 114.7(3)
O11 C16 C15 108.9(3)
O11 C16 C17 109.4(3)
C15 C16 C17 110.4(3)
C18 C17 C16 110.4(3)
O12 C18 C17 111.3(3)
O12 C18 C19 107.0(3)
C17 C18 C19 111.9(3)
C18 C19 C20 109.4(3)
C18 C19 C36 109.6(3)
C20 C19 C36 112.3(3)
O11 C20 C19 112.0(3)
O11 C20 C21 105.4(3)
C19 C20 C21 112.4(3)
C22 C21 C20 115.9(3)
O9 C22 O8 123.7(3)
O9 C22 C21 126.7(3)
O8 C22 C21 109.6(3)
O8 C23 C32 108.5(3)
O8 C23 C24 108.8(3)
C32 C23 C24 111.0(3)
C25 C24 C23 116.7(3)
O10 C25 C24 108.2(3)
O10 C25 C26 108.9(3)
C24 C25 C26 112.4(3)
C25 C26 C9 109.7(3)
C14 C28 C29 119.7(3)
C14 C28 C30 116.4(3)
C29 C28 C30 59.7(3)
C30 C29 C31 119.1(4)
C30 C29 C28 60.3(2)
C31 C29 C28 119.4(4)
C29 C30 C28 60.0(2)
C33 C32 C34 60.5(2)
C33 C32 C23 121.1(3)
C34 C32 C23 122.5(3)
C32 C33 C34 60.1(2)
C32 C33 C35 119.4(3)
C34 C33 C35 118.9(4)
C32 C34 C33 59.4(2)
O12 C37 O13 108.4(3)
O12 C37 C38 108.4(3)
O13 C37 C38 109.6(3)
O14 C38 C39 108.7(3)
O14 C38 C37 108.2(3)
C39 C38 C37 111.5(3)
O15 C39 C40 111.0(4)
O15 C39 C38 106.5(3)
C40 C39 C38 111.6(3)
O16 C40 C39 109.6(4)
O16 C40 C41 108.0(3)
C39 C40 C41 110.3(3)
O13 C41 C40 109.8(3)

loop_
_geom_bond_atom_site_label_1
_geom_bond_atom_site_label_2
_geom_bond_distance
O1 C5 1.420(4)
O1 C1 1.430(4)
O2 C6 1.427(5)
O2 C2 1.432(4)
O3 C7 1.389(5)
O3 C3 1.419(4)
O4 C8 1.386(4)
O4 C4 1.422(4)
O5 C5 1.396(4)
O5 C9 1.442(4)
O6 C13 1.326(4)
O6 C14 1.469(4)
O7 C13 1.198(4)
O8 C22 1.353(4)
O8 C23 1.454(4)
O9 C22 1.197(4)
O10 C25 1.429(4)
O10 C11 1.443(3)
O11 C20 1.434(4)
O11 C16 1.441(4)
O12 C37 1.388(4)
O12 C18 1.445(4)
O13 C37 1.418(4)
O13 C41 1.431(4)
O14 C42 1.414(4)
O14 C38 1.428(4)
O15 C43 1.365(5)
O15 C39 1.426(4)
O16 C44 1.374(5)
O16 C40 1.412(4)
C1 C2 1.511(5)
C2 C3 1.506(5)
C3 C4 1.525(5)
C4 C5 1.518(5)
C9 C10 1.516(4)
C9 C26 1.522(5)
C10 C11 1.517(5)
C10 C27 1.539(5)
C11 C12 1.527(4)
C12 C13 1.478(5)
C14 C28 1.499(4)
C14 C15 1.516(5)
C15 C16 1.520(5)
C16 C17 1.538(5)
C17 C18 1.511(5)
C18 C19 1.518(4)
C19 C20 1.520(4)
C19 C36 1.543(5)
C20 C21 1.528(4)
C21 C22 1.487(5)
C23 C32 1.502(4)
C23 C24 1.522(5)
C24 C25 1.513(4)
C25 C26 1.521(5)
C28 C29 1.512(5)
C28 C30 1.516(5)
C29 C30 1.506(6)
C29 C31 1.511(5)
C32 C33 1.488(5)
C32 C34 1.498(5)
C33 C34 1.505(5)
C33 C35 1.507(5)
C37 C38 1.523(5)
C38 C39 1.517(5)
C39 C40 1.490(5)
C40 C41 1.520(5)

loop_
_cod_related_entry_id
_cod_related_entry_code
_cod_related_entry_database
1 10021044 ChemSpider
